data_7006939
loop_
_publ_author_name
'Squires, Clare'
'Baxter, Christopher W.'
'Campbell, John'
'Lindoy, Leonard F.'
'McNab, Hamish'
'Parkin, Andrew'
'Parsons, Simon'
'Tasker, Peter A.'
'Wei, Gang'
'White, David J.'

_publ_section_title
;
 Design of base metal extractants. Part 1. Inter-ligand hydrogen
 bonding in the assembly of pseudo-macrocyclic
 bis(aminosulfonamidato)M(II) complexes.
;
_journal_issue 16
_journal_name_full 'Dalton transactions (Cambridge, England : 2003)'
_journal_page_first 2026
_journal_page_last 2034
_journal_paper_doi 10.1039/b515650p
_journal_year 2006
_chemical_formula_moiety 'C19 H30 N4 O5 S2 Zn'
_chemical_formula_sum 'C19 H30 N4 O5 S2 Zn'
_chemical_formula_weight 523.96
_chemical_name_systematic
;
?
;
_space_group_IT_number 14
_symmetry_cell_setting monoclinic
_symmetry_space_group_name_Hall '-P 2ybc'
_symmetry_space_group_name_H-M 'P 1 21/c 1'
_atom_sites_solution_hydrogens geom
_atom_sites_solution_primary direct
_atom_sites_solution_secondary difmap
_audit_creation_method SHELXL-97
_cell_angle_alpha 90.00
_cell_angle_beta 90.18(3)
_cell_angle_gamma 90.00
_cell_formula_units_Z 8
_cell_length_a 15.636(6)
_cell_length_b 25.789(8)
_cell_length_c 11.784(6)
_cell_measurement_reflns_used 82
_cell_measurement_temperature 220(2)
_cell_measurement_theta_max 22
_cell_measurement_theta_min 20
_cell_volume 4752(3)
_computing_cell_refinement 'Stoe DIF4'
_computing_data_collection 'Stoe DIF4'
_computing_data_reduction 'Stoe REDU4'
_computing_molecular_graphics SHELXTL
_computing_structure_refinement SHELXTL
_computing_structure_solution sir92
_diffrn_ambient_temperature 220(2)
_diffrn_measured_fraction_theta_full 0.772
_diffrn_measured_fraction_theta_max 0.772
_diffrn_measurement_device_type 'Stoe Stadi-4 4-circle diffractometer'
_diffrn_measurement_method Omega-theta
_diffrn_radiation_monochromator graphite
_diffrn_radiation_source 'fine-focus sealed tube'
_diffrn_radiation_type MoK\a
_diffrn_radiation_wavelength 0.71073
_diffrn_reflns_av_R_equivalents 0.0287
_diffrn_reflns_av_sigmaI/netI 0.0717
_diffrn_reflns_limit_h_max 17
_diffrn_reflns_limit_h_min -14
_diffrn_reflns_limit_k_max 14
_diffrn_reflns_limit_k_min -23
_diffrn_reflns_limit_l_max 13
_diffrn_reflns_limit_l_min -12
_diffrn_reflns_number 5702
_diffrn_reflns_theta_full 23.52
_diffrn_reflns_theta_max 23.52
_diffrn_reflns_theta_min 1.30
_diffrn_standards_decay_% 2
_diffrn_standards_interval_time 60
_diffrn_standards_number 3
_exptl_absorpt_coefficient_mu 1.246
_exptl_absorpt_correction_T_max 0.400
_exptl_absorpt_correction_T_min 0.306
_exptl_absorpt_correction_type psi-scan
_exptl_crystal_colour Colourless
_exptl_crystal_density_diffrn 1.465
_exptl_crystal_density_method 'not measured'
_exptl_crystal_description needle
_exptl_crystal_F_000 2192
_exptl_crystal_size_max 0.62
_exptl_crystal_size_mid 0.10
_exptl_crystal_size_min 0.08
_refine_diff_density_max 0.362
_refine_diff_density_min -0.761
_refine_diff_density_rms 0.082
_refine_ls_extinction_method none
_refine_ls_goodness_of_fit_ref 1.005
_refine_ls_hydrogen_treatment mixed
_refine_ls_matrix_type full
_refine_ls_number_parameters 568
_refine_ls_number_reflns 5441
_refine_ls_number_restraints 0
_refine_ls_restrained_S_all 1.005
_refine_ls_R_factor_all 0.0921
_refine_ls_R_factor_gt 0.0544
_refine_ls_shift/su_max 0.000
_refine_ls_shift/su_mean 0.000
_refine_ls_structure_factor_coef Fsqd
_refine_ls_weighting_details 'calc w=1/[\s^2^(Fo^2^)+(0.0764P)^2^+0.0000P] where P=(Fo^2^+2Fc^2^)/3'
_refine_ls_weighting_scheme calc
_refine_ls_wR_factor_gt 0.1274
_refine_ls_wR_factor_ref 0.1467
_reflns_number_gt 3760
_reflns_number_total 5441
_reflns_threshold_expression >2sigma(I)
_cod_data_source_file b515650p.txt
_cod_data_source_block 12
_cod_depositor_comments
;
The following automatic conversions were performed:
'_symmetry_cell_setting' value 'Monoclinic' changed to 'monoclinic'
according to '/home/saulius/struct/CIF-dictionaries/cif_core.dic'
dictionary named 'cif_core.dic' version 2.4.1 from 2010-06-29.

Automatic conversion script
Id: cif_fix_enum 1527 2010-12-29 10:47:43Z saulius 

The following automatic conversions were performed:

'_exptl_absorpt_correction_type' tag value 'psi-scans' was replaced
with 'psi-scan' value.

Automatic conversion script
Id: cif_fix_values 1646 2011-03-28 12:23:43Z adriana 
;
_cod_original_sg_symbol_H-M 'P 2(1)/c'
_cod_database_code 7006939

loop_
_symmetry_equiv_pos_as_xyz
'x, y, z'
'-x, y+1/2, -z+1/2'
'-x, -y, -z'
'x, -y-1/2, z-1/2'

loop_
_atom_site_label
_atom_site_type_symbol
_atom_site_fract_x
_atom_site_fract_y
_atom_site_fract_z
_atom_site_U_iso_or_equiv
_atom_site_adp_type
_atom_site_occupancy
_atom_site_symmetry_multiplicity
_atom_site_calc_flag
_atom_site_refinement_flags
_atom_site_disorder_assembly
_atom_site_disorder_group
Zn1 Zn 0.62790(8) -0.75227(5) 0.22839(10) 0.0424(4) Uani 1 1 d . . .
C1A C 0.6354(6) -0.5943(4) 0.0853(9) 0.031(3) Uani 1 1 d . . .
S2A S 0.62781(17) -0.66045(10) 0.0521(2) 0.0324(6) Uani 1 1 d . . .
O1A O 0.5788(5) -0.6639(3) -0.0529(6) 0.051(2) Uani 1 1 d . . .
O2A O 0.7150(4) -0.6792(3) 0.0440(6) 0.043(2) Uani 1 1 d . . .
N3A N 0.5855(5) -0.6879(3) 0.1559(7) 0.029(2) Uani 1 1 d . . .
C4A C 0.4928(6) -0.6834(4) 0.1663(9) 0.036(3) Uani 1 1 d . . .
H4A1 H 0.4643 -0.7029 0.1055 0.043 Uiso 1 1 calc R . .
H4A2 H 0.4753 -0.6470 0.1612 0.043 Uiso 1 1 calc R . .
C5A C 0.4691(6) -0.7054(4) 0.2800(9) 0.042(3) Uani 1 1 d . . .
H5A1 H 0.4893 -0.6821 0.3401 0.050 Uiso 1 1 calc R . .
H5A2 H 0.4067 -0.7078 0.2856 0.050 Uiso 1 1 calc R . .
N6A N 0.5065(5) -0.7565(3) 0.2958(7) 0.041(2) Uani 1 1 d . . .
H6A1 H 0.4750 -0.7810 0.2591 0.049 Uiso 1 1 calc R . .
H6A2 H 0.5090 -0.7647 0.3709 0.049 Uiso 1 1 calc R . .
C7A C 0.6075(8) -0.5574(4) 0.0079(10) 0.050(3) Uani 1 1 d . . .
H7A H 0.5796 -0.5677 -0.0593 0.060 Uiso 1 1 calc R . .
C8A C 0.6207(9) -0.5056(5) 0.0300(10) 0.062(4) Uani 1 1 d . . .
H8A H 0.6033 -0.4809 -0.0241 0.074 Uiso 1 1 calc R . .
C9A C 0.6588(8) -0.4888(5) 0.1288(11) 0.049(3) Uani 1 1 d . . .
C10A C 0.6852(8) -0.5259(5) 0.2033(11) 0.060(4) Uani 1 1 d . . .
H10A H 0.7126 -0.5155 0.2706 0.072 Uiso 1 1 calc R . .
C11A C 0.6733(7) -0.5773(5) 0.1841(10) 0.048(3) Uani 1 1 d . . .
H11A H 0.6912 -0.6015 0.2389 0.058 Uiso 1 1 calc R . .
C12A C 0.6741(11) -0.4313(4) 0.1514(14) 0.107(6) Uani 1 1 d . . .
H12A H 0.6684 -0.4245 0.2320 0.160 Uiso 1 1 calc R . .
H12B H 0.6324 -0.4109 0.1097 0.160 Uiso 1 1 calc R . .
H12C H 0.7313 -0.4220 0.1269 0.160 Uiso 1 1 calc R . .
C1B C 0.6327(7) -0.9038(4) 0.0834(8) 0.032(3) Uani 1 1 d . . .
S2B S 0.66666(16) -0.84068(10) 0.0480(2) 0.0320(7) Uani 1 1 d . . .
O1B O 0.7410(4) -0.8483(3) -0.0237(6) 0.0399(19) Uani 1 1 d . . .
O2B O 0.5957(4) -0.8146(3) -0.0042(6) 0.0409(18) Uani 1 1 d . . .
N3B N 0.6869(5) -0.8115(3) 0.1620(7) 0.031(2) Uani 1 1 d . . .
C4B C 0.7611(6) -0.8285(4) 0.2311(9) 0.033(3) Uani 1 1 d . . .
H4B1 H 0.8042 -0.8447 0.1826 0.040 Uiso 1 1 calc R . .
H4B2 H 0.7428 -0.8538 0.2881 0.040 Uiso 1 1 calc R . .
C5B C 0.7976(6) -0.7817(4) 0.2878(9) 0.038(3) Uani 1 1 d . . .
H5B1 H 0.8386 -0.7923 0.3463 0.046 Uiso 1 1 calc R . .
H5B2 H 0.8278 -0.7604 0.2320 0.046 Uiso 1 1 calc R . .
N6B N 0.7277(4) -0.7510(3) 0.3402(6) 0.030(2) Uani 1 1 d . . .
H6B1 H 0.7451 -0.7178 0.3528 0.036 Uiso 1 1 calc R . .
H6B2 H 0.7120 -0.7652 0.4076 0.036 Uiso 1 1 calc R . .
C7B C 0.6597(6) -0.9464(5) 0.0215(10) 0.044(3) Uani 1 1 d . . .
H7B H 0.6982 -0.9417 -0.0388 0.052 Uiso 1 1 calc R . .
C8B C 0.6311(8) -0.9952(5) 0.0467(10) 0.053(3) Uani 1 1 d . . .
H8B H 0.6494 -1.0233 0.0022 0.064 Uiso 1 1 calc R . .
C9B C 0.5761(7) -1.0041(5) 0.1359(10) 0.045(3) Uani 1 1 d . . .
C10B C 0.5518(7) -0.9618(5) 0.1996(10) 0.047(3) Uani 1 1 d . . .
H10B H 0.5153 -0.9669 0.2619 0.057 Uiso 1 1 calc R . .
C11B C 0.5787(7) -0.9129(5) 0.1752(10) 0.051(3) Uani 1 1 d . . .
H11B H 0.5608 -0.8850 0.2205 0.061 Uiso 1 1 calc R . .
C12B C 0.5457(8) -1.0590(4) 0.1638(12) 0.062(4) Uani 1 1 d . . .
H12D H 0.5069 -1.0709 0.1049 0.092 Uiso 1 1 calc R . .
H12E H 0.5163 -1.0588 0.2361 0.092 Uiso 1 1 calc R . .
H12F H 0.5946 -1.0820 0.1680 0.092 Uiso 1 1 calc R . .
Zn2 Zn 0.87229(8) -0.25602(5) -0.06257(10) 0.0438(4) Uani 1 1 d . . .
C1C C 0.8903(6) -0.0920(4) -0.1741(9) 0.035(3) Uani 1 1 d . . .
S2C S 0.88423(17) -0.15678(10) -0.2232(2) 0.0327(7) Uani 1 1 d . . .
O1C O 0.9340(5) -0.1572(3) -0.3279(6) 0.053(2) Uani 1 1 d . . .
O2C O 0.7946(4) -0.1694(3) -0.2363(7) 0.047(2) Uani 1 1 d . . .
N3C N 0.9212(5) -0.1926(3) -0.1295(7) 0.030(2) Uani 1 1 d . . .
C4C C 1.0129(6) -0.1896(4) -0.1066(9) 0.036(3) Uani 1 1 d . . .
H4C1 H 1.0311 -0.1533 -0.1039 0.043 Uiso 1 1 calc R . .
H4C2 H 1.0446 -0.2070 -0.1674 0.043 Uiso 1 1 calc R . .
C5C C 1.0316(6) -0.2150(4) 0.0032(10) 0.042(3) Uani 1 1 d . . .
H5C1 H 1.0936 -0.2179 0.0141 0.051 Uiso 1 1 calc R . .
H5C2 H 1.0082 -0.1943 0.0654 0.051 Uiso 1 1 calc R . .
N6C N 0.9925(5) -0.2671(3) 0.0033(7) 0.038(2) Uani 1 1 d . . .
H6C1 H 0.9897 -0.2800 0.0750 0.046 Uiso 1 1 calc R . .
H6C2 H 1.0231 -0.2894 -0.0406 0.046 Uiso 1 1 calc R . .
C7C C 0.9369(7) -0.0553(5) -0.2328(10) 0.046(3) Uani 1 1 d . . .
H7C H 0.9641 -0.0643 -0.3011 0.055 Uiso 1 1 calc R . .
C8C C 0.9434(7) -0.0053(5) -0.1905(10) 0.055(3) Uani 1 1 d . . .
H8C H 0.9736 0.0198 -0.2320 0.066 Uiso 1 1 calc R . .
C9C C 0.9065(7) 0.0081(5) -0.0889(10) 0.045(3) Uani 1 1 d . . .
C10C C 0.8606(7) -0.0296(5) -0.0312(10) 0.051(3) Uani 1 1 d . . .
H10C H 0.8335 -0.0209 0.0372 0.061 Uiso 1 1 calc R . .
C11C C 0.8541(6) -0.0788(4) -0.0714(10) 0.039(3) Uani 1 1 d . . .
H11C H 0.8247 -0.1041 -0.0291 0.047 Uiso 1 1 calc R . .
C12C C 0.9144(8) 0.0633(4) -0.0409(12) 0.071(4) Uani 1 1 d . . .
H12G H 0.9257 0.0616 0.0400 0.107 Uiso 1 1 calc R . .
H12H H 0.8615 0.0820 -0.0541 0.107 Uiso 1 1 calc R . .
H12I H 0.9611 0.0812 -0.0783 0.107 Uiso 1 1 calc R . .
C1D C 0.8360(6) -0.4104(4) -0.1853(8) 0.028(3) Uani 1 1 d . . .
S2D S 0.82198(16) -0.34582(11) -0.2373(2) 0.0341(7) Uani 1 1 d . . .
O1D O 0.9016(4) -0.3281(3) -0.2834(6) 0.048(2) Uani 1 1 d . . .
O2D O 0.7496(4) -0.3485(3) -0.3151(6) 0.045(2) Uani 1 1 d . . .
N3D N 0.8039(5) -0.3112(3) -0.1307(7) 0.030(2) Uani 1 1 d . . .
C4D C 0.7309(6) -0.3254(4) -0.0582(10) 0.044(3) Uani 1 1 d . . .
H4D1 H 0.7476 -0.3534 -0.0065 0.053 Uiso 1 1 calc R . .
H4D2 H 0.6834 -0.3378 -0.1054 0.053 Uiso 1 1 calc R . .
C5D C 0.7033(6) -0.2793(4) 0.0083(9) 0.041(3) Uani 1 1 d . . .
H5D1 H 0.6719 -0.2554 -0.0413 0.049 Uiso 1 1 calc R . .
H5D2 H 0.6648 -0.2903 0.0692 0.049 Uiso 1 1 calc R . .
N6D N 0.7776(4) -0.2529(3) 0.0570(7) 0.033(2) Uani 1 1 d . . .
H6D1 H 0.7948 -0.2690 0.1219 0.040 Uiso 1 1 calc R . .
H6D2 H 0.7646 -0.2194 0.0736 0.040 Uiso 1 1 calc R . .
C7D C 0.8881(7) -0.4195(4) -0.0967(10) 0.041(3) Uani 1 1 d . . .
H7D H 0.9196 -0.3925 -0.0632 0.050 Uiso 1 1 calc R . .
C8D C 0.8943(7) -0.4695(5) -0.0561(10) 0.051(3) Uani 1 1 d . . .
H8D H 0.9298 -0.4756 0.0070 0.061 Uiso 1 1 calc R . .
C9D C 0.8514(6) -0.5110(5) -0.1030(10) 0.042(3) Uani 1 1 d . . .
C10D C 0.7985(7) -0.5004(5) -0.1936(10) 0.046(3) Uani 1 1 d . . .
H10D H 0.7674 -0.5273 -0.2280 0.056 Uiso 1 1 calc R . .
C11D C 0.7906(6) -0.4503(5) -0.2343(9) 0.044(3) Uani 1 1 d . . .
H11D H 0.7539 -0.4435 -0.2959 0.052 Uiso 1 1 calc R . .
C12D C 0.8594(8) -0.5649(4) -0.0550(12) 0.064(4) Uani 1 1 d . . .
H12J H 0.8028 -0.5799 -0.0464 0.096 Uiso 1 1 calc R . .
H12K H 0.8874 -0.5634 0.0184 0.096 Uiso 1 1 calc R . .
H12L H 0.8929 -0.5862 -0.1061 0.096 Uiso 1 1 calc R . .
C1M C 1.6163(8) -0.1477(5) -0.0737(10) 0.072(4) Uani 1 1 d . . .
H1M1 H 1.6659 -0.1524 -0.0251 0.108 Uiso 1 1 calc R . .
H1M2 H 1.5652 -0.1585 -0.0335 0.108 Uiso 1 1 calc R . .
H1M3 H 1.6113 -0.1114 -0.0943 0.108 Uiso 1 1 calc R . .
O1M O 1.6258(7) -0.1782(4) -0.1738(8) 0.082(3) Uani 1 1 d . . .
H1M H 1.5939 -0.2039 -0.1702 0.123 Uiso 1 1 calc R . .
C2M C 1.1101(8) -0.3569(5) -0.2154(11) 0.066(4) Uani 1 1 d . . .
H2M1 H 1.1510 -0.3459 -0.2722 0.100 Uiso 1 1 calc R . .
H2M2 H 1.0526 -0.3537 -0.2457 0.100 Uiso 1 1 calc R . .
H2M3 H 1.1210 -0.3928 -0.1952 0.100 Uiso 1 1 calc R . .
O2M O 1.1183(5) -0.3259(4) -0.1195(8) 0.077(3) Uani 1 1 d . . .
H2M H 1.1694 -0.3182 -0.1101 0.115 Uiso 1 1 calc R . .

loop_
_atom_site_aniso_label
_atom_site_aniso_U_11
_atom_site_aniso_U_22
_atom_site_aniso_U_33
_atom_site_aniso_U_23
_atom_site_aniso_U_13
_atom_site_aniso_U_12
Zn1 0.0380(6) 0.0363(8) 0.0530(7) -0.0011(8) 0.0008(6) 0.0064(7)
C1A 0.037(6) 0.020(7) 0.036(7) -0.003(6) 0.007(5) -0.004(5)
S2A 0.0407(14) 0.0215(16) 0.0349(14) -0.0037(14) -0.0018(12) 0.0000(15)
O1A 0.064(5) 0.036(5) 0.051(5) -0.011(4) -0.009(4) -0.008(4)
O2A 0.035(4) 0.027(4) 0.065(5) -0.010(4) 0.019(4) 0.000(3)
N3A 0.032(4) 0.014(5) 0.041(5) 0.000(4) 0.004(4) 0.002(4)
C4A 0.033(6) 0.026(7) 0.048(7) 0.002(6) -0.001(5) -0.004(5)
C5A 0.037(6) 0.044(8) 0.045(7) 0.003(6) -0.001(5) 0.017(6)
N6A 0.024(4) 0.042(6) 0.056(6) 0.008(5) 0.002(4) 0.006(5)
C7A 0.080(8) 0.023(8) 0.047(7) -0.004(7) -0.013(6) -0.003(7)
C8A 0.102(10) 0.029(9) 0.054(8) 0.022(7) -0.006(8) 0.001(8)
C9A 0.071(8) 0.024(8) 0.052(8) 0.005(7) 0.020(6) -0.011(6)
C10A 0.085(9) 0.040(10) 0.054(9) -0.021(8) 0.013(7) -0.010(8)
C11A 0.073(8) 0.037(9) 0.034(7) -0.009(6) -0.007(6) -0.007(7)
C12A 0.195(18) 0.014(9) 0.112(14) -0.010(9) 0.043(13) -0.033(10)
C1B 0.045(6) 0.023(7) 0.027(6) 0.006(5) -0.006(5) -0.008(6)
S2B 0.0395(13) 0.0202(17) 0.0363(15) 0.0005(14) 0.0010(12) 0.0030(14)
O1B 0.054(4) 0.029(4) 0.037(4) 0.004(4) 0.021(3) 0.003(4)
O2B 0.049(4) 0.032(4) 0.042(4) 0.009(4) -0.009(4) 0.004(4)
N3B 0.035(5) 0.024(5) 0.034(5) -0.004(4) -0.006(4) 0.010(4)
C4B 0.035(5) 0.022(7) 0.043(6) 0.001(6) -0.002(5) 0.014(5)
C5B 0.028(5) 0.029(7) 0.059(7) -0.014(6) -0.006(5) -0.003(5)
N6B 0.034(4) 0.021(5) 0.033(4) -0.003(5) 0.010(3) 0.000(4)
C7B 0.050(6) 0.028(8) 0.053(8) -0.004(7) 0.008(5) -0.015(6)
C8B 0.073(8) 0.029(8) 0.057(8) -0.024(7) -0.003(7) -0.005(7)
C9B 0.041(7) 0.039(9) 0.054(8) 0.005(7) 0.000(6) -0.006(6)
C10B 0.065(8) 0.028(8) 0.049(8) 0.006(7) 0.016(6) -0.022(7)
C11B 0.057(7) 0.054(10) 0.043(7) -0.007(7) 0.010(6) 0.009(7)
C12B 0.066(8) 0.028(8) 0.091(10) 0.004(8) -0.009(7) -0.008(7)
Zn2 0.0394(7) 0.0410(9) 0.0510(7) 0.0049(8) -0.0016(7) -0.0049(7)
C1C 0.043(6) 0.030(7) 0.033(6) 0.003(6) -0.004(5) 0.001(6)
S2C 0.0387(15) 0.0218(16) 0.0377(14) -0.0037(14) -0.0003(12) 0.0004(14)
O1C 0.084(5) 0.042(5) 0.031(4) -0.006(4) 0.022(4) 0.003(5)
O2C 0.050(5) 0.028(5) 0.063(5) 0.000(4) -0.011(4) 0.007(4)
N3C 0.029(4) 0.011(5) 0.051(6) 0.004(4) 0.002(4) 0.002(4)
C4C 0.031(6) 0.020(7) 0.058(7) 0.004(6) -0.001(5) 0.001(5)
C5C 0.025(5) 0.047(8) 0.054(7) -0.008(7) -0.004(5) 0.004(5)
N6C 0.041(5) 0.037(6) 0.037(5) 0.016(5) 0.002(4) 0.002(4)
C7C 0.065(7) 0.027(8) 0.046(7) 0.008(7) 0.011(6) 0.007(6)
C8C 0.069(8) 0.037(9) 0.057(9) 0.018(7) 0.008(6) 0.000(7)
C9C 0.051(7) 0.022(8) 0.060(8) 0.001(7) -0.018(6) 0.010(6)
C10C 0.063(8) 0.035(8) 0.055(8) -0.015(7) 0.017(6) 0.000(6)
C11C 0.049(7) 0.024(8) 0.044(7) -0.005(6) 0.004(5) -0.006(5)
C12C 0.087(9) 0.035(9) 0.090(11) 0.003(8) -0.031(8) 0.013(7)
C1D 0.033(5) 0.025(7) 0.027(6) 0.003(5) -0.005(5) 0.001(5)
S2D 0.0388(15) 0.0275(18) 0.0359(16) 0.0003(14) -0.0012(12) -0.0031(13)
O1D 0.037(4) 0.055(5) 0.051(5) 0.000(4) 0.017(3) -0.009(4)
O2D 0.053(4) 0.038(5) 0.045(5) 0.010(4) -0.018(4) -0.006(4)
N3D 0.029(5) 0.019(5) 0.042(5) -0.008(4) 0.010(4) -0.007(4)
C4D 0.038(6) 0.035(7) 0.059(8) -0.006(7) 0.005(5) -0.003(6)
C5D 0.038(6) 0.044(8) 0.042(6) -0.005(6) 0.004(5) -0.003(6)
N6D 0.038(4) 0.027(5) 0.035(5) 0.001(5) -0.005(4) 0.005(4)
C7D 0.053(7) 0.011(7) 0.060(8) -0.009(6) -0.021(6) 0.007(6)
C8D 0.055(7) 0.043(9) 0.056(7) -0.005(8) -0.013(6) 0.023(7)
C9D 0.040(7) 0.034(9) 0.051(7) 0.000(7) 0.006(5) 0.004(6)
C10D 0.047(7) 0.028(8) 0.064(8) -0.005(7) -0.010(6) -0.016(6)
C11D 0.045(6) 0.051(9) 0.034(6) -0.004(7) -0.007(5) -0.006(6)
C12D 0.080(9) 0.024(8) 0.088(10) 0.011(8) 0.005(7) 0.002(7)
C1M 0.072(9) 0.081(11) 0.062(8) -0.003(8) -0.005(7) 0.008(8)
O1M 0.084(6) 0.071(7) 0.090(7) 0.002(6) -0.001(6) -0.021(6)
C2M 0.058(8) 0.068(10) 0.073(9) 0.002(8) -0.015(7) -0.014(7)
O2M 0.059(5) 0.068(7) 0.102(7) -0.012(6) 0.001(6) 0.003(5)

loop_
_atom_type_symbol
_atom_type_description
_atom_type_scat_dispersion_real
_atom_type_scat_dispersion_imag
_atom_type_scat_source
C C 0.0033 0.0016 'International Tables Vol C Tables 4.2.6.8 and 6.1.1.4'
H H 0.0000 0.0000 'International Tables Vol C Tables 4.2.6.8 and 6.1.1.4'
N N 0.0061 0.0033 'International Tables Vol C Tables 4.2.6.8 and 6.1.1.4'
O O 0.0106 0.0060 'International Tables Vol C Tables 4.2.6.8 and 6.1.1.4'
S S 0.1246 0.1234 'International Tables Vol C Tables 4.2.6.8 and 6.1.1.4'
Zn Zn 0.2839 1.4301 'International Tables Vol C Tables 4.2.6.8 and 6.1.1.4'

loop_
_geom_angle_atom_site_label_1
_geom_angle_atom_site_label_2
_geom_angle_atom_site_label_3
_geom_angle
_geom_angle_site_symmetry_1
_geom_angle_site_symmetry_3
_geom_angle_publ_flag
N3B Zn1 N3A 129.9(3) . . ?
N3B Zn1 N6B 84.8(3) . . ?
N3A Zn1 N6B 121.3(3) . . ?
N3B Zn1 N6A 123.4(3) . . ?
N3A Zn1 N6A 84.4(3) . . ?
N6B Zn1 N6A 117.1(3) . . ?
C11A C1A C7A 118.1(10) . . ?
C11A C1A S2A 121.9(9) . . ?
C7A C1A S2A 120.0(8) . . ?
O2A S2A O1A 114.6(5) . . ?
O2A S2A N3A 107.5(4) . . ?
O1A S2A N3A 114.5(4) . . ?
O2A S2A C1A 106.0(4) . . ?
O1A S2A C1A 106.5(5) . . ?
N3A S2A C1A 107.1(5) . . ?
C4A N3A S2A 117.0(7) . . ?
C4A N3A Zn1 111.1(6) . . ?
S2A N3A Zn1 125.1(5) . . ?
N3A C4A C5A 107.1(8) . . ?
N3A C4A H4A1 110.3 . . ?
C5A C4A H4A1 110.3 . . ?
N3A C4A H4A2 110.3 . . ?
C5A C4A H4A2 110.3 . . ?
H4A1 C4A H4A2 108.6 . . ?
N6A C5A C4A 110.8(9) . . ?
N6A C5A H5A1 109.5 . . ?
C4A C5A H5A1 109.5 . . ?
N6A C5A H5A2 109.5 . . ?
C4A C5A H5A2 109.5 . . ?
H5A1 C5A H5A2 108.1 . . ?
C5A N6A Zn1 105.9(6) . . ?
C5A N6A H6A1 110.6 . . ?
Zn1 N6A H6A1 110.6 . . ?
C5A N6A H6A2 110.6 . . ?
Zn1 N6A H6A2 110.6 . . ?
H6A1 N6A H6A2 108.7 . . ?
C8A C7A C1A 119.6(11) . . ?
C8A C7A H7A 120.2 . . ?
C1A C7A H7A 120.2 . . ?
C9A C8A C7A 122.0(11) . . ?
C9A C8A H8A 119.0 . . ?
C7A C8A H8A 119.0 . . ?
C10A C9A C8A 117.0(11) . . ?
C10A C9A C12A 121.5(13) . . ?
C8A C9A C12A 121.4(13) . . ?
C11A C10A C9A 122.5(12) . . ?
C11A C10A H10A 118.7 . . ?
C9A C10A H10A 118.7 . . ?
C10A C11A C1A 120.7(12) . . ?
C10A C11A H11A 119.7 . . ?
C1A C11A H11A 119.7 . . ?
C9A C12A H12A 109.5 . . ?
C9A C12A H12B 109.5 . . ?
H12A C12A H12B 109.5 . . ?
C9A C12A H12C 109.5 . . ?
H12A C12A H12C 109.5 . . ?
H12B C12A H12C 109.5 . . ?
C7B C1B C11B 117.6(10) . . ?
C7B C1B S2B 121.0(8) . . ?
C11B C1B S2B 121.4(9) . . ?
O2B S2B O1B 115.7(4) . . ?
O2B S2B N3B 107.2(4) . . ?
O1B S2B N3B 113.7(4) . . ?
O2B S2B C1B 107.5(4) . . ?
O1B S2B C1B 104.8(5) . . ?
N3B S2B C1B 107.5(5) . . ?
C4B N3B S2B 119.0(6) . . ?
C4B N3B Zn1 112.4(6) . . ?
S2B N3B Zn1 128.6(5) . . ?
N3B C4B C5B 107.8(8) . . ?
N3B C4B H4B1 110.2 . . ?
C5B C4B H4B1 110.2 . . ?
N3B C4B H4B2 110.2 . . ?
C5B C4B H4B2 110.2 . . ?
H4B1 C4B H4B2 108.5 . . ?
N6B C5B C4B 109.7(7) . . ?
N6B C5B H5B1 109.7 . . ?
C4B C5B H5B1 109.7 . . ?
N6B C5B H5B2 109.7 . . ?
C4B C5B H5B2 109.7 . . ?
H5B1 C5B H5B2 108.2 . . ?
C5B N6B Zn1 106.6(6) . . ?
C5B N6B H6B1 110.4 . . ?
Zn1 N6B H6B1 110.4 . . ?
C5B N6B H6B2 110.4 . . ?
Zn1 N6B H6B2 110.4 . . ?
H6B1 N6B H6B2 108.6 . . ?
C8B C7B C1B 120.9(10) . . ?
C8B C7B H7B 119.5 . . ?
C1B C7B H7B 119.5 . . ?
C7B C8B C9B 121.6(11) . . ?
C7B C8B H8B 119.2 . . ?
C9B C8B H8B 119.2 . . ?
C8B C9B C10B 117.2(11) . . ?
C8B C9B C12B 120.9(12) . . ?
C10B C9B C12B 121.9(11) . . ?
C11B C10B C9B 122.1(11) . . ?
C11B C10B H10B 118.9 . . ?
C9B C10B H10B 118.9 . . ?
C10B C11B C1B 120.5(11) . . ?
C10B C11B H11B 119.7 . . ?
C1B C11B H11B 119.7 . . ?
C9B C12B H12D 109.5 . . ?
C9B C12B H12E 109.5 . . ?
H12D C12B H12E 109.5 . . ?
C9B C12B H12F 109.5 . . ?
H12D C12B H12F 109.5 . . ?
H12E C12B H12F 109.5 . . ?
N3D Zn2 N3C 130.8(3) . . ?
N3D Zn2 N6D 85.1(3) . . ?
N3C Zn2 N6D 121.6(3) . . ?
N3D Zn2 N6C 123.7(3) . . ?
N3C Zn2 N6C 84.9(3) . . ?
N6D Zn2 N6C 114.1(3) . . ?
C11C C1C C7C 119.3(10) . . ?
C11C C1C S2C 119.8(9) . . ?
C7C C1C S2C 120.7(8) . . ?
O2C S2C O1C 115.2(5) . . ?
O2C S2C N3C 107.5(4) . . ?
O1C S2C N3C 113.5(4) . . ?
O2C S2C C1C 107.3(5) . . ?
O1C S2C C1C 104.8(5) . . ?
N3C S2C C1C 108.0(5) . . ?
C4C N3C S2C 117.7(7) . . ?
C4C N3C Zn2 110.5(6) . . ?
S2C N3C Zn2 129.5(5) . . ?
N3C C4C C5C 109.3(8) . . ?
N3C C4C H4C1 109.8 . . ?
C5C C4C H4C1 109.8 . . ?
N3C C4C H4C2 109.8 . . ?
C5C C4C H4C2 109.8 . . ?
H4C1 C4C H4C2 108.3 . . ?
N6C C5C C4C 108.9(9) . . ?
N6C C5C H5C1 109.9 . . ?
C4C C5C H5C1 109.9 . . ?
N6C C5C H5C2 109.9 . . ?
C4C C5C H5C2 109.9 . . ?
H5C1 C5C H5C2 108.3 . . ?
C5C N6C Zn2 104.6(6) . . ?
C5C N6C H6C1 110.8 . . ?
Zn2 N6C H6C1 110.8 . . ?
C5C N6C H6C2 110.8 . . ?
Zn2 N6C H6C2 110.8 . . ?
H6C1 N6C H6C2 108.9 . . ?
C1C C7C C8C 119.7(11) . . ?
C1C C7C H7C 120.1 . . ?
C8C C7C H7C 120.1 . . ?
C9C C8C C7C 121.1(11) . . ?
C9C C8C H8C 119.5 . . ?
C7C C8C H8C 119.5 . . ?
C8C C9C C10C 117.9(11) . . ?
C8C C9C C12C 121.3(12) . . ?
C10C C9C C12C 120.7(12) . . ?
C11C C10C C9C 121.6(11) . . ?
C11C C10C H10C 119.2 . . ?
C9C C10C H10C 119.2 . . ?
C10C C11C C1C 120.3(11) . . ?
C10C C11C H11C 119.9 . . ?
C1C C11C H11C 119.9 . . ?
C9C C12C H12G 109.5 . . ?
C9C C12C H12H 109.5 . . ?
H12G C12C H12H 109.5 . . ?
C9C C12C H12I 109.5 . . ?
H12G C12C H12I 109.5 . . ?
H12H C12C H12I 109.5 . . ?
C7D C1D C11D 120.3(10) . . ?
C7D C1D S2D 120.2(8) . . ?
C11D C1D S2D 119.4(8) . . ?
O1D S2D O2D 116.7(4) . . ?
O1D S2D N3D 106.3(4) . . ?
O2D S2D N3D 113.0(5) . . ?
O1D S2D C1D 108.7(5) . . ?
O2D S2D C1D 105.4(4) . . ?
N3D S2D C1D 106.2(5) . . ?
C4D N3D S2D 117.6(7) . . ?
C4D N3D Zn2 111.6(6) . . ?
S2D N3D Zn2 130.2(4) . . ?
N3D C4D C5D 109.4(8) . . ?
N3D C4D H4D1 109.8 . . ?
C5D C4D H4D1 109.8 . . ?
N3D C4D H4D2 109.8 . . ?
C5D C4D H4D2 109.8 . . ?
H4D1 C4D H4D2 108.2 . . ?
N6D C5D C4D 110.3(8) . . ?
N6D C5D H5D1 109.6 . . ?
C4D C5D H5D1 109.6 . . ?
N6D C5D H5D2 109.6 . . ?
C4D C5D H5D2 109.6 . . ?
H5D1 C5D H5D2 108.1 . . ?
C5D N6D Zn2 106.6(6) . . ?
C5D N6D H6D1 110.4 . . ?
Zn2 N6D H6D1 110.4 . . ?
C5D N6D H6D2 110.4 . . ?
Zn2 N6D H6D2 110.4 . . ?
H6D1 N6D H6D2 108.6 . . ?
C1D C7D C8D 118.5(10) . . ?
C1D C7D H7D 120.8 . . ?
C8D C7D H7D 120.8 . . ?
C7D C8D C9D 123.6(11) . . ?
C7D C8D H8D 118.2 . . ?
C9D C8D H8D 118.2 . . ?
C10D C9D C8D 116.5(11) . . ?
C10D C9D C12D 121.6(11) . . ?
C8D C9D C12D 121.8(11) . . ?
C9D C10D C11D 120.6(11) . . ?
C9D C10D H10D 119.7 . . ?
C11D C10D H10D 119.7 . . ?
C1D C11D C10D 120.5(10) . . ?
C1D C11D H11D 119.7 . . ?
C10D C11D H11D 119.7 . . ?
C9D C12D H12J 109.5 . . ?
C9D C12D H12K 109.5 . . ?
H12J C12D H12K 109.5 . . ?
C9D C12D H12L 109.5 . . ?
H12J C12D H12L 109.5 . . ?
H12K C12D H12L 109.5 . . ?
O1M C1M H1M1 109.5 . . ?
O1M C1M H1M2 109.5 . . ?
H1M1 C1M H1M2 109.5 . . ?
O1M C1M H1M3 109.5 . . ?
H1M1 C1M H1M3 109.5 . . ?
H1M2 C1M H1M3 109.5 . . ?
C1M O1M H1M 109.5 . . ?
O2M C2M H2M1 109.5 . . ?
O2M C2M H2M2 109.5 . . ?
H2M1 C2M H2M2 109.5 . . ?
O2M C2M H2M3 109.5 . . ?
H2M1 C2M H2M3 109.5 . . ?
H2M2 C2M H2M3 109.5 . . ?
C2M O2M H2M 109.5 . . ?

loop_
_geom_bond_atom_site_label_1
_geom_bond_atom_site_label_2
_geom_bond_distance
_geom_bond_site_symmetry_2
_geom_bond_publ_flag
Zn1 N3B 1.951(8) . ?
Zn1 N3A 1.981(8) . ?
Zn1 N6B 2.040(8) . ?
Zn1 N6A 2.062(7) . ?
C1A C11A 1.376(14) . ?
C1A C7A 1.389(14) . ?
C1A S2A 1.753(11) . ?
S2A O2A 1.449(7) . ?
S2A O1A 1.456(7) . ?
S2A N3A 1.562(8) . ?
N3A C4A 1.460(11) . ?
C4A C5A 1.501(13) . ?
C4A H4A1 0.9800 . ?
C4A H4A2 0.9800 . ?
C5A N6A 1.454(12) . ?
C5A H5A1 0.9800 . ?
C5A H5A2 0.9800 . ?
N6A H6A1 0.9100 . ?
N6A H6A2 0.9100 . ?
C7A C8A 1.376(15) . ?
C7A H7A 0.9400 . ?
C8A C9A 1.376(16) . ?
C8A H8A 0.9400 . ?
C9A C10A 1.361(17) . ?
C9A C12A 1.525(17) . ?
C10A C11A 1.358(15) . ?
C10A H10A 0.9400 . ?
C11A H11A 0.9400 . ?
C12A H12A 0.9700 . ?
C12A H12B 0.9700 . ?
C12A H12C 0.9700 . ?
C1B C7B 1.385(14) . ?
C1B C11B 1.393(15) . ?
C1B S2B 1.763(10) . ?
S2B O2B 1.434(7) . ?
S2B O1B 1.453(6) . ?
S2B N3B 1.570(8) . ?
N3B C4B 1.481(11) . ?
C4B C5B 1.492(13) . ?
C4B H4B1 0.9800 . ?
C4B H4B2 0.9800 . ?
C5B N6B 1.485(11) . ?
C5B H5B1 0.9800 . ?
C5B H5B2 0.9800 . ?
N6B H6B1 0.9100 . ?
N6B H6B2 0.9100 . ?
C7B C8B 1.368(15) . ?
C7B H7B 0.9400 . ?
C8B C9B 1.379(15) . ?
C8B H8B 0.9400 . ?
C9B C10B 1.379(16) . ?
C9B C12B 1.529(16) . ?
C10B C11B 1.361(15) . ?
C10B H10B 0.9400 . ?
C11B H11B 0.9400 . ?
C12B H12D 0.9700 . ?
C12B H12E 0.9700 . ?
C12B H12F 0.9700 . ?
Zn2 N3D 1.951(8) . ?
Zn2 N3C 1.972(8) . ?
Zn2 N6D 2.048(7) . ?
Zn2 N6C 2.052(8) . ?
C1C C11C 1.380(14) . ?
C1C C7C 1.381(14) . ?
C1C S2C 1.770(11) . ?
S2C O2C 1.446(7) . ?
S2C O1C 1.460(7) . ?
S2C N3C 1.549(8) . ?
N3C C4C 1.461(11) . ?
C4C C5C 1.478(14) . ?
C4C H4C1 0.9800 . ?
C4C H4C2 0.9800 . ?
C5C N6C 1.475(13) . ?
C5C H5C1 0.9800 . ?
C5C H5C2 0.9800 . ?
N6C H6C1 0.9100 . ?
N6C H6C2 0.9100 . ?
C7C C8C 1.387(16) . ?
C7C H7C 0.9400 . ?
C8C C9C 1.376(16) . ?
C8C H8C 0.9400 . ?
C9C C10C 1.388(15) . ?
C9C C12C 1.537(16) . ?
C10C C11C 1.359(14) . ?
C10C H10C 0.9400 . ?
C11C H11C 0.9400 . ?
C12C H12G 0.9700 . ?
C12C H12H 0.9700 . ?
C12C H12I 0.9700 . ?
C1D C7D 1.344(14) . ?
C1D C11D 1.377(14) . ?
C1D S2D 1.787(11) . ?
S2D O1D 1.435(7) . ?
S2D O2D 1.456(7) . ?
S2D N3D 1.568(8) . ?
N3D C4D 1.475(12) . ?
C4D C5D 1.488(13) . ?
C4D H4D1 0.9800 . ?
C4D H4D2 0.9800 . ?
C5D N6D 1.464(12) . ?
C5D H5D1 0.9800 . ?
C5D H5D2 0.9800 . ?
N6D H6D1 0.9100 . ?
N6D H6D2 0.9100 . ?
C7D C8D 1.378(15) . ?
C7D H7D 0.9400 . ?
C8D C9D 1.379(15) . ?
C8D H8D 0.9400 . ?
C9D C10D 1.376(15) . ?
C9D C12D 1.506(16) . ?
C10D C11D 1.382(15) . ?
C10D H10D 0.9400 . ?
C11D H11D 0.9400 . ?
C12D H12J 0.9700 . ?
C12D H12K 0.9700 . ?
C12D H12L 0.9700 . ?
C1M O1M 1.426(14) . ?
C1M H1M1 0.9700 . ?
C1M H1M2 0.9700 . ?
C1M H1M3 0.9700 . ?
O1M H1M 0.8300 . ?
C2M O2M 1.389(13) . ?
C2M H2M1 0.9700 . ?
C2M H2M2 0.9700 . ?
C2M H2M3 0.9700 . ?
O2M H2M 0.8300 . ?
